data_4123639
loop_
_publ_author_name
'Fisher, Brian F.'
'Guo, Li'
'Dolinar, Brian S.'
'Guzei, Ilia A.'
'Gellman, Samuel H.'

_publ_section_title
;
 Heterogeneous h-bonding in a foldamer helix.
;
_journal_issue 20
_journal_name_full 'Journal of the American Chemical Society'
_journal_page_first 6484
_journal_page_last 6487
_journal_paper_doi 10.1021/jacs.5b03382
_journal_volume 137
_journal_year 2015
_chemical_absolute_configuration ad
_chemical_formula_sum 'C38 H61 N4 O7.5'
_chemical_formula_weight 693.91
_chemical_name_systematic
; 
 ? 
;
_space_group_IT_number 19
_symmetry_cell_setting orthorhombic
_symmetry_space_group_name_Hall 'P 2ac 2ab'
_symmetry_space_group_name_H-M 'P 21 21 21'
_atom_sites_solution_hydrogens geom
_atom_sites_solution_primary direct
_atom_sites_solution_secondary difmap
_audit_creation_method SHELXL-97
_cell_angle_alpha 90.00
_cell_angle_beta 90.00
_cell_angle_gamma 90.00
_cell_formula_units_Z 8
_cell_length_a 16.5265(5)
_cell_length_b 17.3446(5)
_cell_length_c 28.1866(9)
_cell_measurement_reflns_used 9993
_cell_measurement_temperature 100(2)
_cell_measurement_theta_max 70.59
_cell_measurement_theta_min 3.14
_cell_volume 8079.6(4)
_computing_cell_refinement 'Bruker SAINT'
_computing_data_collection 'Bruker APEX2'
_computing_data_reduction 'Bruker SAINT'
_computing_molecular_graphics 'Bruker SHELXTL'
_computing_publication_material 'Bruker SHELXTL'
_computing_structure_refinement 'SHELXL-97 (Sheldrick, 2008)'
_computing_structure_solution 'SHELXS-97 (Sheldrick, 2008)'
_diffrn_ambient_temperature 100(2)
_diffrn_measured_fraction_theta_full 0.995
_diffrn_measured_fraction_theta_max 0.986
_diffrn_measurement_device_type 'Bruker APEX-II CCD'
_diffrn_measurement_method '\f and \w scans'
_diffrn_radiation_monochromator graphite
_diffrn_radiation_source 'fine-focus sealed tube'
_diffrn_radiation_type CuK\a
_diffrn_radiation_wavelength 1.54178
_diffrn_reflns_av_R_equivalents 0.0523
_diffrn_reflns_av_sigmaI/netI 0.0292
_diffrn_reflns_limit_h_max 19
_diffrn_reflns_limit_h_min -17
_diffrn_reflns_limit_k_max 21
_diffrn_reflns_limit_k_min -21
_diffrn_reflns_limit_l_max 33
_diffrn_reflns_limit_l_min -34
_diffrn_reflns_number 125656
_diffrn_reflns_theta_full 67.00
_diffrn_reflns_theta_max 71.68
_diffrn_reflns_theta_min 2.99
_exptl_absorpt_coefficient_mu 0.636
_exptl_absorpt_correction_T_max 0.9316
_exptl_absorpt_correction_T_min 0.7714
_exptl_absorpt_correction_type analytical
_exptl_absorpt_process_details 'SADABS  (Bruker-AXS, 2007)'
_exptl_crystal_colour colourless
_exptl_crystal_density_diffrn 1.141
_exptl_crystal_density_method 'not measured'
_exptl_crystal_description plate
_exptl_crystal_F_000 3016
_exptl_crystal_size_max 0.43
_exptl_crystal_size_mid 0.28
_exptl_crystal_size_min 0.11
_refine_diff_density_max 0.211
_refine_diff_density_min -0.185
_refine_diff_density_rms 0.035
_refine_ls_abs_structure_details 'Flack H D (1983), Acta Cryst. A39, 876-881'
_refine_ls_abs_structure_Flack -0.06(11)
_refine_ls_extinction_method none
_refine_ls_goodness_of_fit_ref 1.039
_refine_ls_hydrogen_treatment mixed
_refine_ls_matrix_type full
_refine_ls_number_parameters 911
_refine_ls_number_reflns 15507
_refine_ls_number_restraints 1
_refine_ls_restrained_S_all 1.039
_refine_ls_R_factor_all 0.0540
_refine_ls_R_factor_gt 0.0405
_refine_ls_shift/su_max 0.001
_refine_ls_shift/su_mean 0.000
_refine_ls_structure_factor_coef Fsqd
_refine_ls_weighting_details 'calc w=1/[\s^2^(Fo^2^)+(0.0412P)^2^+2.4368P] where P=(Fo^2^+2Fc^2^)/3'
_refine_ls_weighting_scheme calc
_refine_ls_wR_factor_gt 0.0917
_refine_ls_wR_factor_ref 0.1000
_reflns_number_gt 13040
_reflns_number_total 15507
_reflns_threshold_expression >2sigma(I)
_cod_data_source_file gellman124a.cif
_cod_data_source_block gellman124a
_cod_depositor_comments
;
The following automatic conversions were performed:

'_symmetry_cell_setting' value 'Orthorhombic' changed to
'orthorhombic' according to
/usr/data/users/saulius/crontab/automatic-downloads/rss-feeds/ACS/lib/dictionaries/cif_core.dic
dictionary named 'cif_core.dic' version 2.4.2 from 2011-04-26.

Automatic conversion script
Id: cif_fix_values 3271 2015-04-21 07:52:19Z andrius 

 Adding full bibliography for 4123639--4123645.cif.
;
_cod_original_sg_symbol_H-M P2(1)2(1)2(1)
_cod_original_formula_sum 'C38 H61 N4 O7.50'
_cod_database_code 4123639

loop_
_symmetry_equiv_pos_as_xyz
'x, y, z'
'-x+1/2, -y, z+1/2'
'-x, y+1/2, -z+1/2'
'x+1/2, -y+1/2, -z'

loop_
_atom_site_label
_atom_site_type_symbol
_atom_site_fract_x
_atom_site_fract_y
_atom_site_fract_z
_atom_site_U_iso_or_equiv
_atom_site_adp_type
_atom_site_occupancy
_atom_site_symmetry_multiplicity
_atom_site_calc_flag
_atom_site_refinement_flags
_atom_site_disorder_assembly
_atom_site_disorder_group
O1 O -0.07799(10) -0.92640(8) -0.15399(5) 0.0383(3) Uani 1 1 d . . .
O2 O -0.13552(9) -0.96584(8) -0.08428(5) 0.0358(3) Uani 1 1 d . . .
O3 O -0.02103(8) -0.82467(7) -0.03356(5) 0.0306(3) Uani 1 1 d . . .
O4 O -0.03788(9) -1.10353(7) 0.06886(5) 0.0325(3) Uani 1 1 d . . .
O5 O -0.25581(8) -1.14694(7) 0.03262(5) 0.0335(3) Uani 1 1 d . . .
O6 O -0.09462(10) -1.19263(9) 0.23709(5) 0.0445(4) Uani 1 1 d . . .
O7 O -0.02078(9) -1.25820(8) 0.18368(5) 0.0360(3) Uani 1 1 d . . .
N1 N -0.13139(11) -0.83954(9) -0.10614(6) 0.0321(4) Uani 1 1 d . . .
H1 H -0.1024(15) -0.8116(14) -0.1222(8) 0.039 Uiso 1 1 d . . .
N2 N -0.12049(11) -0.83293(9) 0.02124(6) 0.0278(3) Uani 1 1 d . . .
H2 H -0.1713(15) -0.8355(12) 0.0264(8) 0.033 Uiso 1 1 d . . .
N3 N -0.10213(10) -1.07974(9) -0.00019(6) 0.0278(3) Uani 1 1 d . . .
H3 H -0.1152(14) -1.0494(13) -0.0215(8) 0.033 Uiso 1 1 d . . .
N4 N -0.17183(10) -1.24327(9) 0.05590(6) 0.0285(4) Uani 1 1 d . . .
H4 H -0.1226(15) -1.2650(13) 0.0516(8) 0.034 Uiso 1 1 d . . .
C1 C -0.00728(15) -1.04865(14) -0.13979(9) 0.0465(6) Uani 1 1 d . . .
H1B H 0.0436 -1.0205 -0.1356 0.070 Uiso 1 1 calc R . .
H1D H 0.0040 -1.0995 -0.1534 0.070 Uiso 1 1 calc R . .
H1C H -0.0340 -1.0548 -0.1090 0.070 Uiso 1 1 calc R . .
C2 C -0.01819(17) -0.98622(14) -0.21895(8) 0.0475(6) Uani 1 1 d . . .
H2C H -0.0537 -0.9561 -0.2397 0.071 Uiso 1 1 calc R . .
H2D H -0.0034 -1.0346 -0.2347 0.071 Uiso 1 1 calc R . .
H2B H 0.0309 -0.9565 -0.2121 0.071 Uiso 1 1 calc R . .
C3 C -0.14135(16) -1.04514(14) -0.18200(9) 0.0498(6) Uani 1 1 d . . .
H3C H -0.1693 -1.0539 -0.1518 0.075 Uiso 1 1 calc R . .
H3D H -0.1307 -1.0948 -0.1974 0.075 Uiso 1 1 calc R . .
H3B H -0.1754 -1.0134 -0.2027 0.075 Uiso 1 1 calc R . .
C4 C -0.06205(14) -1.00400(12) -0.17292(8) 0.0377(5) Uani 1 1 d . . .
C5 C -0.11599(13) -0.91575(11) -0.11235(7) 0.0324(5) Uani 1 1 d . . .
C6 C -0.15860(12) -0.81208(11) -0.06052(7) 0.0290(4) Uani 1 1 d . . .
H6 H -0.2083 -0.8412 -0.0511 0.035 Uiso 1 1 calc R . .
C7 C -0.17928(14) -0.72607(11) -0.06422(8) 0.0363(5) Uani 1 1 d . . .
H7B H -0.2017 -0.7082 -0.0340 0.054 Uiso 1 1 calc R . .
H7C H -0.2193 -0.7183 -0.0895 0.054 Uiso 1 1 calc R . .
H7A H -0.1301 -0.6968 -0.0716 0.054 Uiso 1 1 calc R . .
C8 C -0.09347(12) -0.82426(10) -0.02307(7) 0.0266(4) Uani 1 1 d . . .
C9 C -0.06776(12) -0.84195(11) 0.06242(7) 0.0275(4) Uani 1 1 d . . .
H9 H -0.0128 -0.8219 0.0541 0.033 Uiso 1 1 calc R . .
C10 C -0.10237(14) -0.79288(12) 0.10272(7) 0.0353(5) Uani 1 1 d . . .
H10C H -0.1033 -0.7382 0.0927 0.042 Uiso 1 1 calc R . .
H10D H -0.1588 -0.8090 0.1090 0.042 Uiso 1 1 calc R . .
C11 C -0.05349(15) -0.80009(12) 0.14825(8) 0.0394(5) Uani 1 1 d . . .
H11D H -0.0801 -0.7703 0.1738 0.047 Uiso 1 1 calc R . .
H11C H 0.0013 -0.7784 0.1433 0.047 Uiso 1 1 calc R . .
C12 C -0.04665(15) -0.88451(12) 0.16294(7) 0.0378(5) Uani 1 1 d . . .
H12D H -0.1010 -0.9047 0.1709 0.045 Uiso 1 1 calc R . .
H12C H -0.0122 -0.8887 0.1916 0.045 Uiso 1 1 calc R . .
C13 C -0.01007(13) -0.93250(12) 0.12288(7) 0.0343(5) Uani 1 1 d . . .
H13D H -0.0070 -0.9871 0.1330 0.041 Uiso 1 1 calc R . .
H13C H 0.0457 -0.9144 0.1166 0.041 Uiso 1 1 calc R . .
C14 C -0.05989(12) -0.92715(10) 0.07688(7) 0.0266(4) Uani 1 1 d . . .
H14A H -0.1155 -0.9468 0.0840 0.032 Uiso 1 1 calc R . .
C15 C -0.02542(12) -0.97578(10) 0.03553(7) 0.0279(4) Uani 1 1 d . . .
H15A H -0.0459 -0.9524 0.0054 0.033 Uiso 1 1 calc R . .
C16 C 0.06711(13) -0.97671(11) 0.03253(8) 0.0354(5) Uani 1 1 d . . .
H16C H 0.0875 -0.9230 0.0328 0.042 Uiso 1 1 calc R . .
H16D H 0.0892 -1.0033 0.0608 0.042 Uiso 1 1 calc R . .
C17 C 0.09719(14) -1.01720(13) -0.01216(9) 0.0430(6) Uani 1 1 d . . .
H17D H 0.0746 -0.9916 -0.0402 0.065 Uiso 1 1 calc R . .
H17F H 0.0799 -1.0712 -0.0117 0.065 Uiso 1 1 calc R . .
H17E H 0.1564 -1.0147 -0.0133 0.065 Uiso 1 1 calc R . .
C18 C -0.05594(11) -1.05861(10) 0.03712(7) 0.0270(4) Uani 1 1 d . . .
C19 C -0.12628(12) -1.15971(11) -0.00642(7) 0.0291(4) Uani 1 1 d . . .
H19A H -0.0778 -1.1934 -0.0018 0.035 Uiso 1 1 calc R . .
C20 C -0.15882(14) -1.17190(12) -0.05649(7) 0.0375(5) Uani 1 1 d . . .
H20D H -0.2036 -1.1361 -0.0623 0.056 Uiso 1 1 calc R . .
H20F H -0.1782 -1.2250 -0.0598 0.056 Uiso 1 1 calc R . .
H20E H -0.1156 -1.1624 -0.0796 0.056 Uiso 1 1 calc R . .
C21 C -0.19085(11) -1.18239(10) 0.03004(7) 0.0262(4) Uani 1 1 d . . .
C22 C -0.22330(12) -1.27650(11) 0.09254(7) 0.0309(4) Uani 1 1 d . . .
H22A H -0.2716 -1.2426 0.0970 0.037 Uiso 1 1 calc R . .
C23 C -0.25204(13) -1.35649(11) 0.07712(8) 0.0350(5) Uani 1 1 d . . .
H23C H -0.2835 -1.3519 0.0474 0.042 Uiso 1 1 calc R . .
H23D H -0.2044 -1.3895 0.0706 0.042 Uiso 1 1 calc R . .
C24 C -0.30434(14) -1.39452(12) 0.11495(8) 0.0388(5) Uani 1 1 d . . .
H24C H -0.3551 -1.3649 0.1187 0.047 Uiso 1 1 calc R . .
H24D H -0.3187 -1.4474 0.1047 0.047 Uiso 1 1 calc R . .
C25 C -0.26060(15) -1.39829(12) 0.16227(8) 0.0400(5) Uani 1 1 d . . .
H25C H -0.2135 -1.4333 0.1596 0.048 Uiso 1 1 calc R . .
H25D H -0.2975 -1.4195 0.1867 0.048 Uiso 1 1 calc R . .
C26 C -0.23184(14) -1.31870(11) 0.17753(8) 0.0384(5) Uani 1 1 d . . .
H26D H -0.2016 -1.3231 0.2077 0.046 Uiso 1 1 calc R . .
H26C H -0.2793 -1.2851 0.1831 0.046 Uiso 1 1 calc R . .
C27 C -0.17736(13) -1.28185(11) 0.13985(7) 0.0302(4) Uani 1 1 d . . .
H27A H -0.1304 -1.3173 0.1348 0.036 Uiso 1 1 calc R . .
C28 C -0.14261(13) -1.20293(11) 0.15603(7) 0.0311(4) Uani 1 1 d . . .
H28A H -0.1098 -1.1821 0.1291 0.037 Uiso 1 1 calc R . .
C29 C -0.20660(14) -1.14208(12) 0.16830(9) 0.0409(5) Uani 1 1 d . . .
H29C H -0.2482 -1.1411 0.1430 0.049 Uiso 1 1 calc R . .
H29D H -0.2336 -1.1566 0.1984 0.049 Uiso 1 1 calc R . .
C30 C -0.16972(15) -1.06150(12) 0.17349(9) 0.0435(5) Uani 1 1 d . . .
H30D H -0.1421 -1.0473 0.1440 0.065 Uiso 1 1 calc R . .
H30F H -0.1307 -1.0615 0.1997 0.065 Uiso 1 1 calc R . .
H30E H -0.2127 -1.0241 0.1801 0.065 Uiso 1 1 calc R . .
C31 C -0.08571(13) -1.21541(11) 0.19714(7) 0.0317(5) Uani 1 1 d . . .
C32 C 0.04087(14) -1.27355(14) 0.21938(8) 0.0413(5) Uani 1 1 d . . .
H32F H 0.0511 -1.3297 0.2213 0.050 Uiso 1 1 calc R . .
H32E H 0.0217 -1.2558 0.2508 0.050 Uiso 1 1 calc R . .
C33 C 0.11734(15) -1.23244(13) 0.20660(8) 0.0411(5) Uani 1 1 d . . .
C34 C 0.11570(17) -1.15685(14) 0.19088(11) 0.0615(8) Uani 1 1 d . . .
H34B H 0.0655 -1.1305 0.1883 0.074 Uiso 1 1 calc R . .
C35 C 0.18636(19) -1.11972(17) 0.17904(14) 0.0768(10) Uani 1 1 d . . .
H35B H 0.1848 -1.0681 0.1679 0.092 Uiso 1 1 calc R . .
C36 C 0.25972(18) -1.15746(19) 0.18337(11) 0.0675(8) Uani 1 1 d . . .
H36B H 0.3087 -1.1313 0.1762 0.081 Uiso 1 1 calc R . .
C37 C 0.26137(17) -1.23193(19) 0.19788(10) 0.0619(8) Uani 1 1 d . . .
H37B H 0.3115 -1.2585 0.2000 0.074 Uiso 1 1 calc R . .
C38 C 0.19091(16) -1.26911(16) 0.20947(9) 0.0524(6) Uani 1 1 d . . .
H38B H 0.1930 -1.3213 0.2197 0.063 Uiso 1 1 calc R . .
O1A O -0.45574(10) -1.06146(8) -0.15354(5) 0.0386(4) Uani 1 1 d . . .
O2A O -0.40957(9) -1.02860(7) -0.07983(5) 0.0351(3) Uani 1 1 d . . .
O3A O -0.52974(8) -1.17480(7) -0.03382(5) 0.0314(3) Uani 1 1 d . . .
O4A O -0.51091(9) -0.89386(8) 0.07035(5) 0.0336(3) Uani 1 1 d . . .
O5A O -0.29375(8) -0.84654(8) 0.03742(5) 0.0340(3) Uani 1 1 d . . .
O6A O -0.46120(10) -0.80605(9) 0.24083(5) 0.0446(4) Uani 1 1 d . . .
O7A O -0.53805(9) -0.75061(8) 0.18480(5) 0.0346(3) Uani 1 1 d . A .
N1A N -0.41553(11) -1.15308(9) -0.10461(6) 0.0325(4) Uani 1 1 d . . .
H1A H -0.4395(15) -1.1802(14) -0.1239(8) 0.039 Uiso 1 1 d . . .
N2A N -0.43238(10) -1.16653(9) 0.02229(6) 0.0277(4) Uani 1 1 d . . .
H2A H -0.3837(15) -1.1610(13) 0.0279(8) 0.033 Uiso 1 1 d . . .
N3A N -0.44446(10) -0.91313(9) 0.00169(6) 0.0279(4) Uani 1 1 d . . .
H3A H -0.4289(14) -0.9434(13) -0.0198(8) 0.034 Uiso 1 1 d . . .
N4A N -0.37761(10) -0.75047(9) 0.06138(6) 0.0280(4) Uani 1 1 d . . .
H4A H -0.4248(15) -0.7291(13) 0.0558(8) 0.034 Uiso 1 1 d . . .
C1A C -0.52551(15) -0.93855(13) -0.14190(9) 0.0461(6) Uani 1 1 d . . .
H1AB H -0.5061 -0.9333 -0.1092 0.069 Uiso 1 1 calc R . .
H1AC H -0.5766 -0.9672 -0.1421 0.069 Uiso 1 1 calc R . .
H1AA H -0.5342 -0.8873 -0.1556 0.069 Uiso 1 1 calc R . .
C2A C -0.49360(19) -0.99349(14) -0.22118(9) 0.0558(7) Uani 1 1 d . . .
H2AA H -0.5011 -0.9433 -0.2365 0.084 Uiso 1 1 calc R . .
H2AC H -0.5454 -1.0210 -0.2203 0.084 Uiso 1 1 calc R . .
H2AB H -0.4541 -1.0238 -0.2392 0.084 Uiso 1 1 calc R . .
C3A C -0.38114(16) -0.94291(14) -0.17113(9) 0.0492(6) Uani 1 1 d . . .
H3AA H -0.3855 -0.8921 -0.1862 0.074 Uiso 1 1 calc R . .
H3AC H -0.3425 -0.9747 -0.1889 0.074 Uiso 1 1 calc R . .
H3AB H -0.3622 -0.9368 -0.1384 0.074 Uiso 1 1 calc R . .
C4A C -0.46308(15) -0.98164(11) -0.17110(8) 0.0383(5) Uani 1 1 d . . .
C5A C -0.42652(13) -1.07618(11) -0.11003(7) 0.0313(4) Uani 1 1 d . . .
C6A C -0.39093(13) -1.18423(11) -0.05929(7) 0.0297(4) Uani 1 1 d . . .
H6A H -0.3414 -1.1564 -0.0482 0.036 Uiso 1 1 calc R . .
C7A C -0.37098(14) -1.26991(11) -0.06481(8) 0.0372(5) Uani 1 1 d . . .
H7AC H -0.4198 -1.2980 -0.0742 0.056 Uiso 1 1 calc R . .
H7AB H -0.3511 -1.2903 -0.0345 0.056 Uiso 1 1 calc R . .
H7AA H -0.3292 -1.2763 -0.0892 0.056 Uiso 1 1 calc R . .
C8A C -0.45768(12) -1.17420(10) -0.02257(7) 0.0266(4) Uani 1 1 d . . .
C9A C -0.48675(12) -1.15536(11) 0.06251(7) 0.0289(4) Uani 1 1 d . . .
H9A H -0.5421 -1.1726 0.0529 0.035 Uiso 1 1 calc R . .
C10A C -0.45842(13) -1.20594(12) 0.10357(7) 0.0357(5) Uani 1 1 d . . .
H10B H -0.4598 -1.2607 0.0936 0.043 Uiso 1 1 calc R . .
H10A H -0.4017 -1.1928 0.1115 0.043 Uiso 1 1 calc R . .
C11A C -0.51101(15) -1.19570(12) 0.14755(8) 0.0387(5) Uani 1 1 d . . .
H11A H -0.4893 -1.2275 0.1738 0.046 Uiso 1 1 calc R . .
H11B H -0.5668 -1.2132 0.1407 0.046 Uiso 1 1 calc R . .
C12A C -0.51210(14) -1.11084(13) 0.16229(8) 0.0392(5) Uani 1 1 d . . .
H12A H -0.5475 -1.1042 0.1903 0.047 Uiso 1 1 calc R . .
H12B H -0.4568 -1.0943 0.1711 0.047 Uiso 1 1 calc R . .
C13A C -0.54322(13) -1.06093(12) 0.12155(7) 0.0350(5) Uani 1 1 d . . .
H13A H -0.5432 -1.0062 0.1316 0.042 Uiso 1 1 calc R . .
H13B H -0.5997 -1.0757 0.1142 0.042 Uiso 1 1 calc R . .
C14A C -0.49139(12) -1.06961(10) 0.07669(7) 0.0277(4) Uani 1 1 d . . .
H14 H -0.4353 -1.0524 0.0847 0.033 Uiso 1 1 calc R . .
C15A C -0.52099(12) -1.01999(10) 0.03429(7) 0.0277(4) Uani 1 1 d . . .
H15 H -0.4970 -1.0426 0.0048 0.033 Uiso 1 1 calc R . .
C16A C -0.61330(12) -1.01839(11) 0.02747(8) 0.0337(5) Uani 1 1 d . . .
H16B H -0.6340 -1.0719 0.0269 0.040 Uiso 1 1 calc R . .
H16A H -0.6385 -0.9916 0.0547 0.040 Uiso 1 1 calc R . .
C17A C -0.63783(14) -0.97782(12) -0.01830(8) 0.0404(5) Uani 1 1 d . . .
H17B H -0.6124 -1.0037 -0.0454 0.061 Uiso 1 1 calc R . .
H17A H -0.6201 -0.9239 -0.0172 0.061 Uiso 1 1 calc R . .
H17C H -0.6968 -0.9798 -0.0218 0.061 Uiso 1 1 calc R . .
C18A C -0.49122(11) -0.93726(11) 0.03785(7) 0.0272(4) Uani 1 1 d . . .
C19A C -0.42202(12) -0.83248(10) -0.00250(7) 0.0286(4) Uani 1 1 d . . .
H19 H -0.4713 -0.8002 0.0029 0.034 Uiso 1 1 calc R . .
C20A C -0.38996(14) -0.81583(12) -0.05218(7) 0.0350(5) Uani 1 1 d . . .
H20A H -0.3707 -0.7624 -0.0538 0.053 Uiso 1 1 calc R . .
H20C H -0.4334 -0.8234 -0.0754 0.053 Uiso 1 1 calc R . .
H20B H -0.3452 -0.8510 -0.0593 0.053 Uiso 1 1 calc R . .
C21A C -0.35826(11) -0.81085(10) 0.03465(7) 0.0265(4) Uani 1 1 d . . .
C22A C -0.32718(12) -0.72050(11) 0.09961(7) 0.0300(4) Uani 1 1 d . . .
H22 H -0.2806 -0.7565 0.1044 0.036 Uiso 1 1 calc R . .
C23A C -0.29370(13) -0.64127(11) 0.08580(8) 0.0347(5) Uani 1 1 d . . .
H23A H -0.2609 -0.6462 0.0566 0.042 Uiso 1 1 calc R . .
H23B H -0.3392 -0.6058 0.0790 0.042 Uiso 1 1 calc R . .
C24A C -0.24162(14) -0.60758(12) 0.12535(8) 0.0389(5) Uani 1 1 d . . .
H24B H -0.1936 -0.6407 0.1304 0.047 Uiso 1 1 calc R . .
H24A H -0.2225 -0.5557 0.1160 0.047 Uiso 1 1 calc R . .
C25A C -0.28975(14) -0.60192(12) 0.17121(8) 0.0393(5) Uani 1 1 d . . .
H25B H -0.2544 -0.5822 0.1968 0.047 Uiso 1 1 calc R . .
H25A H -0.3349 -0.5650 0.1670 0.047 Uiso 1 1 calc R . .
C26A C -0.32332(14) -0.68018(12) 0.18530(8) 0.0377(5) Uani 1 1 d . . .
H26B H -0.3564 -0.6745 0.2144 0.045 Uiso 1 1 calc R . .
H26A H -0.2779 -0.7154 0.1927 0.045 Uiso 1 1 calc R . .
C27A C -0.37543(13) -0.71589(11) 0.14605(7) 0.0309(4) Uani 1 1 d . . .
H27 H -0.4224 -0.6806 0.1405 0.037 Uiso 1 1 calc R . .
C28A C -0.40991(12) -0.79582(11) 0.16025(7) 0.0306(4) Uani 1 1 d . . .
H28 H -0.4404 -0.8162 0.1323 0.037 Uiso 1 1 calc R . .
C29A C -0.34610(13) -0.85607(11) 0.17350(8) 0.0371(5) Uani 1 1 d . . .
H29A H -0.3003 -0.8528 0.1510 0.044 Uiso 1 1 calc R . .
H29B H -0.3252 -0.8449 0.2057 0.044 Uiso 1 1 calc R . .
C30A C -0.38117(15) -0.93744(12) 0.17244(8) 0.0405(5) Uani 1 1 d . . .
H30A H -0.3940 -0.9517 0.1396 0.061 Uiso 1 1 calc R . .
H30C H -0.4306 -0.9391 0.1916 0.061 Uiso 1 1 calc R . .
H30B H -0.3415 -0.9738 0.1853 0.061 Uiso 1 1 calc R . .
C31A C -0.47007(13) -0.78595(11) 0.20035(7) 0.0314(4) Uani 1 1 d . . .
C32A C -0.60425(14) -0.74055(13) 0.21837(8) 0.0388(5) Uani 1 1 d D . .
H32A H -0.6221 -0.6861 0.2178 0.047 Uiso 0.623(4) 1 calc PR A 1
H32B H -0.5846 -0.7522 0.2508 0.047 Uiso 0.623(4) 1 calc PR A 1
H32C H -0.6245 -0.6868 0.2179 0.047 Uiso 0.377(4) 1 calc PR A 2
H32D H -0.5868 -0.7535 0.2510 0.047 Uiso 0.377(4) 1 calc PR A 2
C33A C -0.67505(13) -0.79173(14) 0.20715(13) 0.0374(6) Uani 0.623(4) 1 d PGD A 1
C34A C -0.66220(13) -0.87085(15) 0.20934(11) 0.0433(5) Uani 0.623(4) 1 d PG A 1
H34 H -0.6100 -0.8903 0.2167 0.052 Uiso 0.623(4) 1 calc PR A 1
C35A C -0.72574(17) -0.92144(12) 0.20071(13) 0.0565(6) Uani 0.623(4) 1 d PG A 1
H35 H -0.7170 -0.9755 0.2022 0.068 Uiso 0.623(4) 1 calc PR A 1
C36A C -0.80214(14) -0.89291(17) 0.18988(12) 0.0661(14) Uani 0.623(4) 1 d PG A 1
H36 H -0.8456 -0.9275 0.1840 0.079 Uiso 0.623(4) 1 calc PR A 1
C37A C -0.81499(12) -0.81379(18) 0.18769(14) 0.0565(6) Uani 0.623(4) 1 d PG A 1
H37 H -0.8672 -0.7943 0.1803 0.068 Uiso 0.623(4) 1 calc PR A 1
C38A C -0.75145(15) -0.76320(13) 0.19633(16) 0.0433(5) Uani 0.623(4) 1 d PG A 1
H38 H -0.7602 -0.7091 0.1948 0.052 Uiso 0.623(4) 1 calc PR A 1
C33B C -0.66873(14) -0.7962(2) 0.2012(2) 0.0374(6) Uani 0.377(4) 1 d PGD A 2
C34B C -0.65281(12) -0.87111(19) 0.18643(12) 0.0433(5) Uani 0.377(4) 1 d PG A 2
H34A H -0.5989 -0.8901 0.1866 0.052 Uiso 0.377(4) 1 calc PR A 2
C35B C -0.71579(13) -0.9183(2) 0.17139(19) 0.0565(6) Uani 0.377(4) 1 d PG A 2
H35A H -0.7049 -0.9695 0.1613 0.068 Uiso 0.377(4) 1 calc PR A 2
C36B C -0.79469(11) -0.8905(3) 0.1711(2) 0.0661(14) Uani 0.377(4) 1 d PG A 2
H36A H -0.8377 -0.9227 0.1609 0.079 Uiso 0.377(4) 1 calc PR A 2
C37B C -0.81060(13) -0.8156(3) 0.18591(17) 0.0565(6) Uani 0.377(4) 1 d PG A 2
H37A H -0.8645 -0.7966 0.1857 0.068 Uiso 0.377(4) 1 calc PR A 2
C38B C -0.74762(16) -0.7684(2) 0.2010(2) 0.0433(5) Uani 0.377(4) 1 d PG A 2
H38A H -0.7585 -0.7172 0.2111 0.052 Uiso 0.377(4) 1 calc PR A 2
O1W O -0.27456(11) -0.99874(9) 0.07552(6) 0.0561(5) Uani 1 1 d R A 2
H1W H -0.2830 -0.9566 0.0541 0.084 Uiso 1 1 d R A 2
H2W H -0.2654 -1.0423 0.0553 0.084 Uiso 1 1 d R A 2

loop_
_atom_site_aniso_label
_atom_site_aniso_U_11
_atom_site_aniso_U_22
_atom_site_aniso_U_33
_atom_site_aniso_U_23
_atom_site_aniso_U_13
_atom_site_aniso_U_12
O1 0.0561(10) 0.0265(7) 0.0322(8) -0.0026(6) 0.0038(7) -0.0001(7)
O2 0.0462(9) 0.0236(7) 0.0376(8) 0.0023(6) 0.0024(7) -0.0028(6)
O3 0.0251(7) 0.0272(7) 0.0395(8) 0.0012(6) 0.0040(6) -0.0016(5)
O4 0.0365(8) 0.0232(6) 0.0376(8) 0.0030(6) -0.0016(6) -0.0014(6)
O5 0.0301(8) 0.0276(7) 0.0429(8) 0.0010(6) 0.0026(6) 0.0036(6)
O6 0.0577(11) 0.0410(9) 0.0347(9) -0.0081(7) 0.0027(7) 0.0017(7)
O7 0.0381(9) 0.0383(8) 0.0317(8) -0.0019(6) -0.0025(6) 0.0007(7)
N1 0.0429(11) 0.0230(8) 0.0304(9) 0.0025(7) 0.0011(7) -0.0044(7)
N2 0.0242(9) 0.0264(8) 0.0329(9) -0.0021(7) -0.0012(7) 0.0022(7)
N3 0.0304(9) 0.0209(8) 0.0323(9) 0.0014(7) -0.0005(7) -0.0003(6)
N4 0.0240(9) 0.0232(8) 0.0383(9) 0.0008(7) 0.0029(7) 0.0010(7)
C1 0.0484(15) 0.0396(12) 0.0515(15) 0.0027(11) 0.0032(11) 0.0071(11)
C2 0.0620(16) 0.0427(13) 0.0378(13) -0.0083(10) 0.0018(11) 0.0036(12)
C3 0.0528(15) 0.0426(13) 0.0540(15) -0.0131(11) -0.0043(12) -0.0025(11)
C4 0.0448(13) 0.0292(10) 0.0390(12) -0.0066(9) -0.0015(10) 0.0028(9)
C5 0.0383(12) 0.0279(10) 0.0309(11) -0.0019(8) -0.0042(9) -0.0027(9)
C6 0.0325(11) 0.0235(9) 0.0309(10) 0.0013(8) -0.0007(8) -0.0004(8)
C7 0.0423(13) 0.0270(10) 0.0396(12) -0.0004(9) -0.0034(10) 0.0045(9)
C8 0.0305(11) 0.0161(8) 0.0332(11) -0.0021(7) 0.0001(8) -0.0006(7)
C9 0.0280(10) 0.0231(9) 0.0313(10) -0.0023(8) -0.0018(8) 0.0007(8)
C10 0.0427(13) 0.0270(10) 0.0363(12) -0.0044(8) -0.0019(9) 0.0059(9)
C11 0.0529(14) 0.0327(11) 0.0326(11) -0.0046(9) -0.0031(10) 0.0023(10)
C12 0.0491(14) 0.0333(11) 0.0309(11) 0.0011(9) -0.0076(10) 0.0002(10)
C13 0.0396(12) 0.0272(10) 0.0361(12) 0.0025(9) -0.0032(9) 0.0020(9)
C14 0.0264(10) 0.0230(9) 0.0303(10) -0.0003(8) 0.0004(8) -0.0006(7)
C15 0.0291(11) 0.0207(9) 0.0338(11) 0.0011(8) -0.0002(8) -0.0015(7)
C16 0.0330(11) 0.0262(10) 0.0471(13) -0.0032(9) 0.0048(10) -0.0053(8)
C17 0.0341(13) 0.0367(12) 0.0583(15) -0.0032(10) 0.0144(10) -0.0003(9)
C18 0.0252(10) 0.0238(9) 0.0321(10) -0.0010(8) 0.0055(8) 0.0000(7)
C19 0.0274(10) 0.0227(9) 0.0373(11) -0.0025(8) 0.0026(8) -0.0001(8)
C20 0.0416(13) 0.0322(11) 0.0386(12) -0.0047(9) 0.0035(9) -0.0068(9)
C21 0.0242(10) 0.0211(9) 0.0334(10) -0.0044(8) -0.0027(8) -0.0022(7)
C22 0.0271(11) 0.0252(10) 0.0402(12) 0.0002(8) 0.0017(8) -0.0011(8)
C23 0.0339(11) 0.0273(10) 0.0438(12) -0.0019(9) -0.0040(9) -0.0064(9)
C24 0.0389(13) 0.0241(10) 0.0535(14) 0.0029(9) -0.0015(10) -0.0095(9)
C25 0.0504(14) 0.0269(10) 0.0427(13) 0.0020(9) 0.0042(11) -0.0102(10)
C26 0.0471(13) 0.0263(10) 0.0417(12) -0.0005(9) 0.0050(10) -0.0060(9)
C27 0.0315(11) 0.0215(9) 0.0376(11) -0.0011(8) 0.0028(9) -0.0019(8)
C28 0.0354(12) 0.0224(9) 0.0356(11) -0.0004(8) 0.0029(8) -0.0031(8)
C29 0.0420(13) 0.0277(10) 0.0529(14) -0.0067(10) 0.0019(10) 0.0003(9)
C30 0.0455(14) 0.0255(10) 0.0596(15) -0.0056(10) 0.0021(11) 0.0021(9)
C31 0.0384(12) 0.0212(9) 0.0354(12) -0.0010(8) 0.0051(9) -0.0084(8)
C32 0.0461(14) 0.0436(13) 0.0343(12) 0.0006(10) -0.0079(10) -0.0004(10)
C33 0.0440(13) 0.0403(12) 0.0390(13) -0.0120(10) -0.0031(10) 0.0005(10)
C34 0.0457(15) 0.0370(13) 0.102(2) -0.0144(14) 0.0116(15) -0.0034(12)
C35 0.057(2) 0.0465(16) 0.126(3) -0.0130(17) 0.0130(19) -0.0165(14)
C36 0.0471(17) 0.078(2) 0.077(2) -0.0216(17) 0.0053(14) -0.0187(15)
C37 0.0374(15) 0.089(2) 0.0593(17) -0.0059(16) -0.0073(12) 0.0052(14)
C38 0.0476(16) 0.0585(15) 0.0512(15) 0.0004(12) -0.0101(12) 0.0075(12)
O1A 0.0628(10) 0.0243(7) 0.0287(8) 0.0022(6) -0.0014(7) 0.0004(7)
O2A 0.0467(9) 0.0230(7) 0.0356(8) -0.0026(6) -0.0006(7) -0.0008(6)
O3A 0.0298(8) 0.0257(7) 0.0386(8) -0.0012(6) -0.0036(6) -0.0023(6)
O4A 0.0360(8) 0.0247(7) 0.0402(8) -0.0054(6) 0.0044(6) -0.0009(6)
O5A 0.0262(7) 0.0292(7) 0.0467(9) -0.0053(6) -0.0032(6) 0.0028(6)
O6A 0.0537(10) 0.0488(9) 0.0314(8) 0.0014(7) -0.0021(7) 0.0115(8)
O7A 0.0343(8) 0.0368(8) 0.0326(8) 0.0032(6) 0.0033(6) 0.0018(6)
N1A 0.0444(11) 0.0228(8) 0.0302(9) -0.0011(7) -0.0006(8) -0.0022(7)
N2A 0.0249(9) 0.0246(8) 0.0337(9) 0.0013(7) -0.0002(7) 0.0006(7)
N3A 0.0289(9) 0.0214(8) 0.0335(9) -0.0028(7) 0.0014(7) 0.0005(6)
N4A 0.0252(9) 0.0223(8) 0.0365(9) -0.0005(7) -0.0022(7) 0.0015(7)
C1A 0.0494(15) 0.0371(12) 0.0518(15) 0.0003(11) -0.0025(11) 0.0045(11)
C2A 0.084(2) 0.0393(13) 0.0441(14) 0.0075(11) -0.0066(13) 0.0051(13)
C3A 0.0571(16) 0.0405(12) 0.0501(15) 0.0119(11) 0.0091(12) -0.0054(11)
C4A 0.0525(14) 0.0251(10) 0.0373(12) 0.0065(9) 0.0002(10) 0.0021(9)
C5A 0.0351(11) 0.0252(10) 0.0336(11) -0.0006(8) 0.0058(8) -0.0034(8)
C6A 0.0310(11) 0.0249(9) 0.0332(11) -0.0006(8) 0.0017(8) -0.0008(8)
C7A 0.0426(13) 0.0280(10) 0.0409(12) -0.0005(9) 0.0039(10) 0.0055(9)
C8A 0.0296(11) 0.0140(8) 0.0362(11) 0.0029(7) -0.0001(8) -0.0010(7)
C9A 0.0286(10) 0.0254(9) 0.0328(11) 0.0009(8) 0.0012(8) -0.0004(8)
C10A 0.0360(12) 0.0335(11) 0.0377(12) 0.0070(9) -0.0028(9) -0.0004(9)
C11A 0.0467(14) 0.0361(11) 0.0334(12) 0.0079(9) -0.0011(10) -0.0033(10)
C12A 0.0420(13) 0.0443(12) 0.0312(12) -0.0004(9) 0.0024(9) -0.0074(10)
C13A 0.0369(12) 0.0339(11) 0.0343(11) -0.0046(9) 0.0037(9) -0.0039(9)
C14A 0.0270(10) 0.0234(9) 0.0327(11) -0.0007(8) -0.0011(8) -0.0026(8)
C15A 0.0278(10) 0.0238(9) 0.0314(10) -0.0023(8) -0.0004(8) 0.0002(8)
C16A 0.0280(11) 0.0243(9) 0.0488(13) 0.0001(9) -0.0037(9) -0.0030(8)
C17A 0.0331(12) 0.0318(11) 0.0562(14) 0.0025(10) -0.0114(10) -0.0020(9)
C18A 0.0232(10) 0.0256(9) 0.0327(11) -0.0030(8) -0.0040(8) 0.0026(7)
C19A 0.0278(10) 0.0215(9) 0.0365(11) 0.0005(8) -0.0004(8) 0.0008(8)
C20A 0.0368(12) 0.0293(10) 0.0390(12) 0.0024(9) -0.0022(9) -0.0054(9)
C21A 0.0247(10) 0.0194(9) 0.0354(11) 0.0020(8) 0.0011(8) -0.0009(7)
C22A 0.0275(10) 0.0227(9) 0.0398(12) -0.0017(8) -0.0022(8) -0.0009(8)
C23A 0.0348(12) 0.0248(10) 0.0447(13) -0.0003(9) 0.0056(9) -0.0037(8)
C24A 0.0343(12) 0.0243(10) 0.0582(15) -0.0052(9) 0.0013(10) -0.0083(9)
C25A 0.0429(13) 0.0275(10) 0.0475(13) -0.0047(9) -0.0061(10) -0.0045(9)
C26A 0.0434(13) 0.0310(11) 0.0387(12) -0.0037(9) -0.0040(10) -0.0021(9)
C27A 0.0318(11) 0.0241(9) 0.0367(11) -0.0007(8) -0.0021(8) -0.0001(8)
C28A 0.0330(11) 0.0244(9) 0.0345(11) -0.0004(8) -0.0001(8) -0.0002(8)
C29A 0.0364(12) 0.0281(10) 0.0467(13) 0.0031(9) 0.0006(10) 0.0026(9)
C30A 0.0470(13) 0.0277(10) 0.0467(13) 0.0039(10) 0.0045(11) 0.0022(10)
C31A 0.0375(12) 0.0211(9) 0.0355(12) -0.0032(8) -0.0029(9) 0.0006(8)
C32A 0.0396(13) 0.0409(12) 0.0359(12) 0.0024(9) 0.0069(9) 0.0062(10)
C33A 0.0318(13) 0.0431(13) 0.0373(15) 0.0061(10) 0.0076(10) 0.0076(10)
C34A 0.0381(11) 0.0484(11) 0.0433(14) 0.0037(9) 0.0023(9) 0.0071(8)
C35A 0.0361(12) 0.0703(14) 0.0631(15) 0.0017(13) -0.0015(10) 0.0011(10)
C36A 0.044(2) 0.076(2) 0.077(4) -0.005(3) -0.004(2) -0.0159(16)
C37A 0.0361(12) 0.0703(14) 0.0631(15) 0.0017(13) -0.0015(10) 0.0011(10)
C38A 0.0381(11) 0.0484(11) 0.0433(14) 0.0037(9) 0.0023(9) 0.0071(8)
C33B 0.0318(13) 0.0431(13) 0.0373(15) 0.0061(10) 0.0076(10) 0.0076(10)
C34B 0.0381(11) 0.0484(11) 0.0433(14) 0.0037(9) 0.0023(9) 0.0071(8)
C35B 0.0361(12) 0.0703(14) 0.0631(15) 0.0017(13) -0.0015(10) 0.0011(10)
C36B 0.044(2) 0.076(2) 0.077(4) -0.005(3) -0.004(2) -0.0159(16)
C37B 0.0361(12) 0.0703(14) 0.0631(15) 0.0017(13) -0.0015(10) 0.0011(10)
C38B 0.0381(11) 0.0484(11) 0.0433(14) 0.0037(9) 0.0023(9) 0.0071(8)
O1W 0.0750(13) 0.0387(9) 0.0546(11) -0.0001(8) 0.0038(9) 0.0128(8)

loop_
_atom_type_symbol
_atom_type_description
_atom_type_scat_dispersion_real
_atom_type_scat_dispersion_imag
_atom_type_scat_source
C C 0.0181 0.0091 'International Tables Vol C Tables 4.2.6.8 and 6.1.1.4'
H H 0.0000 0.0000 'International Tables Vol C Tables 4.2.6.8 and 6.1.1.4'
O O 0.0492 0.0322 'International Tables Vol C Tables 4.2.6.8 and 6.1.1.4'
N N 0.0311 0.0180 'International Tables Vol C Tables 4.2.6.8 and 6.1.1.4'

loop_
_geom_angle_atom_site_label_1
_geom_angle_atom_site_label_2
_geom_angle_atom_site_label_3
_geom_angle
C5 O1 C4 121.74(16)
C31 O7 C32 117.34(16)
C5 N1 C6 119.65(17)
C5 N1 H1 113.3(17)
C6 N1 H1 118.6(16)
C8 N2 C9 123.80(17)
C8 N2 H2 119.7(15)
C9 N2 H2 116.4(15)
C18 N3 C19 120.56(17)
C18 N3 H3 122.7(16)
C19 N3 H3 116.6(16)
C21 N4 C22 124.64(17)
C21 N4 H4 118.3(14)
C22 N4 H4 117.0(14)
C4 C1 H1B 109.5
C4 C1 H1D 109.5
H1B C1 H1D 109.5
C4 C1 H1C 109.5
H1B C1 H1C 109.5
H1D C1 H1C 109.5
C4 C2 H2C 109.5
C4 C2 H2D 109.5
H2C C2 H2D 109.5
C4 C2 H2B 109.5
H2C C2 H2B 109.5
H2D C2 H2B 109.5
C4 C3 H3C 109.5
C4 C3 H3D 109.5
H3C C3 H3D 109.5
C4 C3 H3B 109.5
H3C C3 H3B 109.5
H3D C3 H3B 109.5
O1 C4 C1 110.57(17)
O1 C4 C3 109.72(18)
C1 C4 C3 112.4(2)
O1 C4 C2 102.10(17)
C1 C4 C2 110.2(2)
C3 C4 C2 111.4(2)
O2 C5 O1 126.35(18)
O2 C5 N1 124.1(2)
O1 C5 N1 109.52(17)
N1 C6 C8 110.60(16)
N1 C6 C7 109.25(16)
C8 C6 C7 109.86(16)
N1 C6 H6 109.0
C8 C6 H6 109.0
C7 C6 H6 109.0
C6 C7 H7B 109.5
C6 C7 H7C 109.5
H7B C7 H7C 109.5
C6 C7 H7A 109.5
H7B C7 H7A 109.5
H7C C7 H7A 109.5
O3 C8 N2 123.26(18)
O3 C8 C6 121.40(17)
N2 C8 C6 115.34(17)
N2 C9 C10 107.91(16)
N2 C9 C14 111.35(15)
C10 C9 C14 111.66(16)
N2 C9 H9 108.6
C10 C9 H9 108.6
C14 C9 H9 108.6
C11 C10 C9 112.46(17)
C11 C10 H10C 109.1
C9 C10 H10C 109.1
C11 C10 H10D 109.1
C9 C10 H10D 109.1
H10C C10 H10D 107.8
C10 C11 C12 110.31(17)
C10 C11 H11D 109.6
C12 C11 H11D 109.6
C10 C11 H11C 109.6
C12 C11 H11C 109.6
H11D C11 H11C 108.1
C11 C12 C13 110.59(17)
C11 C12 H12D 109.5
C13 C12 H12D 109.5
C11 C12 H12C 109.5
C13 C12 H12C 109.5
H12D C12 H12C 108.1
C12 C13 C14 112.22(17)
C12 C13 H13D 109.2
C14 C13 H13D 109.2
C12 C13 H13C 109.2
C14 C13 H13C 109.2
H13D C13 H13C 107.9
C9 C14 C13 109.05(15)
C9 C14 C15 110.80(15)
C13 C14 C15 113.87(16)
C9 C14 H14A 107.6
C13 C14 H14A 107.6
C15 C14 H14A 107.6
C18 C15 C16 108.80(15)
C18 C15 C14 111.72(16)
C16 C15 C14 114.52(16)
C18 C15 H15A 107.1
C16 C15 H15A 107.1
C14 C15 H15A 107.1
C17 C16 C15 112.08(18)
C17 C16 H16C 109.2
C15 C16 H16C 109.2
C17 C16 H16D 109.2
C15 C16 H16D 109.2
H16C C16 H16D 107.9
C16 C17 H17D 109.5
C16 C17 H17F 109.5
H17D C17 H17F 109.5
C16 C17 H17E 109.5
H17D C17 H17E 109.5
H17F C17 H17E 109.5
O4 C18 N3 122.32(17)
O4 C18 C15 122.77(18)
N3 C18 C15 114.87(17)
N3 C19 C20 109.93(16)
N3 C19 C21 110.78(15)
C20 C19 C21 109.84(16)
N3 C19 H19A 108.7
C20 C19 H19A 108.7
C21 C19 H19A 108.7
C19 C20 H20D 109.5
C19 C20 H20F 109.5
H20D C20 H20F 109.5
C19 C20 H20E 109.5
H20D C20 H20E 109.5
H20F C20 H20E 109.5
O5 C21 N4 124.77(18)
O5 C21 C19 121.00(17)
N4 C21 C19 114.17(17)
N4 C22 C23 109.81(17)
N4 C22 C27 110.51(16)
C23 C22 C27 110.18(16)
N4 C22 H22A 108.8
C23 C22 H22A 108.8
C27 C22 H22A 108.8
C24 C23 C22 111.74(17)
C24 C23 H23C 109.3
C22 C23 H23C 109.3
C24 C23 H23D 109.3
C22 C23 H23D 109.3
H23C C23 H23D 107.9
C25 C24 C23 111.31(18)
C25 C24 H24C 109.4
C23 C24 H24C 109.4
C25 C24 H24D 109.4
C23 C24 H24D 109.4
H24C C24 H24D 108.0
C24 C25 C26 110.97(18)
C24 C25 H25C 109.4
C26 C25 H25C 109.4
C24 C25 H25D 109.4
C26 C25 H25D 109.4
H25C C25 H25D 108.0
C25 C26 C27 111.47(18)
C25 C26 H26D 109.3
C27 C26 H26D 109.3
C25 C26 H26C 109.3
C27 C26 H26C 109.3
H26D C26 H26C 108.0
C26 C27 C22 109.66(17)
C26 C27 C28 112.42(17)
C22 C27 C28 112.60(16)
C26 C27 H27A 107.3
C22 C27 H27A 107.3
C28 C27 H27A 107.3
C31 C28 C29 110.83(17)
C31 C28 C27 109.25(15)
C29 C28 C27 114.70(17)
C31 C28 H28A 107.2
C29 C28 H28A 107.2
C27 C28 H28A 107.2
C30 C29 C28 112.03(18)
C30 C29 H29C 109.2
C28 C29 H29C 109.2
C30 C29 H29D 109.2
C28 C29 H29D 109.2
H29C C29 H29D 107.9
C29 C30 H30D 109.5
C29 C30 H30F 109.5
H30D C30 H30F 109.5
C29 C30 H30E 109.5
H30D C30 H30E 109.5
H30F C30 H30E 109.5
O6 C31 O7 122.5(2)
O6 C31 C28 126.6(2)
O7 C31 C28 110.88(17)
O7 C32 C33 109.72(18)
O7 C32 H32F 109.7
C33 C32 H32F 109.7
O7 C32 H32E 109.7
C33 C32 H32E 109.7
H32F C32 H32E 108.2
C38 C33 C34 118.3(2)
C38 C33 C32 120.9(2)
C34 C33 C32 120.8(2)
C35 C34 C33 120.3(3)
C35 C34 H34B 119.8
C33 C34 H34B 119.8
C34 C35 C36 120.1(3)
C34 C35 H35B 120.0
C36 C35 H35B 120.0
C37 C36 C35 119.7(3)
C37 C36 H36B 120.2
C35 C36 H36B 120.2
C36 C37 C38 120.2(3)
C36 C37 H37B 119.9
C38 C37 H37B 119.9
C37 C38 C33 121.3(3)
C37 C38 H38B 119.3
C33 C38 H38B 119.3
C5A O1A C4A 120.96(16)
C31A O7A C32A 117.87(16)
C5A N1A C6A 120.37(17)
C5A N1A H1A 115.1(17)
C6A N1A H1A 120.5(16)
C8A N2A C9A 123.69(17)
C8A N2A H2A 119.8(15)
C9A N2A H2A 115.8(15)
C18A N3A C19A 120.52(17)
C18A N3A H3A 121.8(15)
C19A N3A H3A 117.7(15)
C21A N4A C22A 124.22(17)
C21A N4A H4A 116.4(14)
C22A N4A H4A 119.4(14)
C4A C1A H1AB 109.5
C4A C1A H1AC 109.5
H1AB C1A H1AC 109.5
C4A C1A H1AA 109.5
H1AB C1A H1AA 109.5
H1AC C1A H1AA 109.5
C4A C2A H2AA 109.5
C4A C2A H2AC 109.5
H2AA C2A H2AC 109.5
C4A C2A H2AB 109.5
H2AA C2A H2AB 109.5
H2AC C2A H2AB 109.5
C4A C3A H3AA 109.5
C4A C3A H3AC 109.5
H3AA C3A H3AC 109.5
C4A C3A H3AB 109.5
H3AA C3A H3AB 109.5
H3AC C3A H3AB 109.5
O1A C4A C3A 110.09(19)
O1A C4A C2A 102.29(17)
C3A C4A C2A 111.0(2)
O1A C4A C1A 109.66(18)
C3A C4A C1A 113.00(19)
C2A C4A C1A 110.3(2)
O2A C5A O1A 126.32(18)
O2A C5A N1A 123.9(2)
O1A C5A N1A 109.79(17)
N1A C6A C8A 110.75(17)
N1A C6A C7A 109.50(16)
C8A C6A C7A 109.65(16)
N1A C6A H6A 109.0
C8A C6A H6A 109.0
C7A C6A H6A 109.0
C6A C7A H7AC 109.5
C6A C7A H7AB 109.5
H7AC C7A H7AB 109.5
C6A C7A H7AA 109.5
H7AC C7A H7AA 109.5
H7AB C7A H7AA 109.5
O3A C8A N2A 123.08(18)
O3A C8A C6A 121.61(18)
N2A C8A C6A 115.29(17)
N2A C9A C10A 108.90(16)
N2A C9A C14A 111.10(15)
C10A C9A C14A 111.91(16)
N2A C9A H9A 108.3
C10A C9A H9A 108.3
C14A C9A H9A 108.3
C11A C10A C9A 112.02(18)
C11A C10A H10B 109.2
C9A C10A H10B 109.2
C11A C10A H10A 109.2
C9A C10A H10A 109.2
H10B C10A H10A 107.9
C10A C11A C12A 109.85(18)
C10A C11A H11A 109.7
C12A C11A H11A 109.7
C10A C11A H11B 109.7
C12A C11A H11B 109.7
H11A C11A H11B 108.2
C13A C12A C11A 110.19(18)
C13A C12A H12A 109.6
C11A C12A H12A 109.6
C13A C12A H12B 109.6
C11A C12A H12B 109.6
H12A C12A H12B 108.1
C12A C13A C14A 112.08(18)
C12A C13A H13A 109.2
C14A C13A H13A 109.2
C12A C13A H13B 109.2
C14A C13A H13B 109.2
H13A C13A H13B 107.9
C13A C14A C9A 109.63(16)
C13A C14A C15A 113.84(16)
C9A C14A C15A 110.54(15)
C13A C14A H14 107.5
C9A C14A H14 107.5
C15A C14A H14 107.5
C18A C15A C16A 108.19(15)
C18A C15A C14A 111.75(16)
C16A C15A C14A 114.77(16)
C18A C15A H15 107.3
C16A C15A H15 107.3
C14A C15A H15 107.3
C17A C16A C15A 112.21(18)
C17A C16A H16B 109.2
C15A C16A H16B 109.2
C17A C16A H16A 109.2
C15A C16A H16A 109.2
H16B C16A H16A 107.9
C16A C17A H17B 109.5
C16A C17A H17A 109.5
H17B C17A H17A 109.5
C16A C17A H17C 109.5
H17B C17A H17C 109.5
H17A C17A H17C 109.5
O4A C18A N3A 121.73(17)
O4A C18A C15A 122.78(18)
N3A C18A C15A 115.42(17)
N3A C19A C20A 110.24(16)
N3A C19A C21A 110.85(15)
C20A C19A C21A 110.02(16)
N3A C19A H19 108.6
C20A C19A H19 108.6
C21A C19A H19 108.6
C19A C20A H20A 109.5
C19A C20A H20C 109.5
H20A C20A H20C 109.5
C19A C20A H20B 109.5
H20A C20A H20B 109.5
H20C C20A H20B 109.5
O5A C21A N4A 124.52(18)
O5A C21A C19A 120.93(17)
N4A C21A C19A 114.51(16)
N4A C22A C23A 109.79(16)
N4A C22A C27A 110.60(16)
C23A C22A C27A 110.95(16)
N4A C22A H22 108.5
C23A C22A H22 108.5
C27A C22A H22 108.5
C24A C23A C22A 111.22(18)
C24A C23A H23A 109.4
C22A C23A H23A 109.4
C24A C23A H23B 109.4
C22A C23A H23B 109.4
H23A C23A H23B 108.0
C25A C24A C23A 110.54(18)
C25A C24A H24B 109.5
C23A C24A H24B 109.5
C25A C24A H24A 109.5
C23A C24A H24A 109.5
H24B C24A H24A 108.1
C26A C25A C24A 110.82(17)
C26A C25A H25B 109.5
C24A C25A H25B 109.5
C26A C25A H25A 109.5
C24A C25A H25A 109.5
H25B C25A H25A 108.1
C25A C26A C27A 112.18(18)
C25A C26A H26B 109.2
C27A C26A H26B 109.2
C25A C26A H26A 109.2
C27A C26A H26A 109.2
H26B C26A H26A 107.9
C26A C27A C22A 110.16(17)
C26A C27A C28A 112.42(17)
C22A C27A C28A 111.36(15)
C26A C27A H27 107.6
C22A C27A H27 107.6
C28A C27A H27 107.6
C31A C28A C29A 110.31(17)
C31A C28A C27A 109.41(16)
C29A C28A C27A 114.83(17)
C31A C28A H28 107.3
C29A C28A H28 107.3
C27A C28A H28 107.3
C30A C29A C28A 111.41(18)
C30A C29A H29A 109.3
C28A C29A H29A 109.3
C30A C29A H29B 109.3
C28A C29A H29B 109.3
H29A C29A H29B 108.0
C29A C30A H30A 109.5
C29A C30A H30C 109.5
H30A C30A H30C 109.5
C29A C30A H30B 109.5
H30A C30A H30B 109.5
H30C C30A H30B 109.5
O6A C31A O7A 122.7(2)
O6A C31A C28A 126.54(19)
O7A C31A C28A 110.76(17)
O7A C32A C33A 112.17(19)
O7A C32A C33B 104.14(19)
C33A C32A C33B 8.03(19)
O7A C32A H32A 109.2
C33A C32A H32A 109.2
C33B C32A H32A 113.1
O7A C32A H32B 109.2
C33A C32A H32B 109.2
C33B C32A H32B 113.2
H32A C32A H32B 107.9
O7A C32A H32C 110.9
C33A C32A H32C 106.9
C33B C32A H32C 110.9
H32A C32A H32C 2.4
H32B C32A H32C 108.4
O7A C32A H32D 110.9
C33A C32A H32D 106.8
C33B C32A H32D 110.9
H32A C32A H32D 108.5
H32B C32A H32D 2.4
H32C C32A H32D 108.9
C34A C33A C38A 120.0
C34A C33A C32A 117.1(2)
C38A C33A C32A 122.9(2)
C35A C34A C33A 120.0
C35A C34A H34 120.0
C33A C34A H34 120.0
C36A C35A C34A 120.0
C36A C35A H35 120.0
C34A C35A H35 120.0
C37A C36A C35A 120.0
C37A C36A H36 120.0
C35A C36A H36 120.0
C36A C37A C38A 120.0
C36A C37A H37 120.0
C38A C37A H37 120.0
C37A C38A C33A 120.0
C37A C38A H38 120.0
C33A C38A H38 120.0
C34B C33B C38B 120.0
C34B C33B C32A 123.89(19)
C38B C33B C32A 116.11(19)
C33B C34B C35B 120.0
C33B C34B H34A 120.0
C35B C34B H34A 120.0
C36B C35B C34B 120.0
C36B C35B H35A 120.0
C34B C35B H35A 120.0
C37B C36B C35B 120.0
C37B C36B H36A 120.0
C35B C36B H36A 120.0
C36B C37B C38B 120.0
C36B C37B H37A 120.0
C38B C37B H37A 120.0
C37B C38B C33B 120.0
C37B C38B H38A 120.0
C33B C38B H38A 120.0
H1W O1W H2W 104.5

loop_
_geom_bond_atom_site_label_1
_geom_bond_atom_site_label_2
_geom_bond_distance
O1 C5 1.344(3)
O1 C4 1.472(2)
O2 C5 1.219(2)
O3 C8 1.233(2)
O4 C18 1.223(2)
O5 C21 1.239(2)
O6 C31 1.202(2)
O7 C31 1.359(3)
O7 C32 1.457(3)
N1 C5 1.357(3)
N1 C6 1.443(3)
N1 H1 0.82(2)
N2 C8 1.335(3)
N2 C9 1.460(2)
N2 H2 0.85(2)
N3 C18 1.350(3)
N3 C19 1.454(2)
N3 H3 0.83(2)
N4 C21 1.321(2)
N4 C22 1.457(3)
N4 H4 0.90(2)
C1 C4 1.514(3)
C1 H1B 0.9800
C1 H1D 0.9800
C1 H1C 0.9800
C2 C4 1.518(3)
C2 H2C 0.9800
C2 H2D 0.9800
C2 H2B 0.9800
C3 C4 1.514(3)
C3 H3C 0.9800
C3 H3D 0.9800
C3 H3B 0.9800
C6 C8 1.522(3)
C6 C7 1.534(3)
C6 H6 1.0000
C7 H7B 0.9800
C7 H7C 0.9800
C7 H7A 0.9800
C9 C10 1.530(3)
C9 C14 1.539(3)
C9 H9 1.0000
C10 C11 1.522(3)
C10 H10C 0.9900
C10 H10D 0.9900
C11 C12 1.526(3)
C11 H11D 0.9900
C11 H11C 0.9900
C12 C13 1.528(3)
C12 H12D 0.9900
C12 H12C 0.9900
C13 C14 1.539(3)
C13 H13D 0.9900
C13 H13C 0.9900
C14 C15 1.547(3)
C14 H14A 1.0000
C15 C18 1.523(2)
C15 C16 1.531(3)
C15 H15A 1.0000
C16 C17 1.525(3)
C16 H16C 0.9900
C16 H16D 0.9900
C17 H17D 0.9800
C17 H17F 0.9800
C17 H17E 0.9800
C19 C20 1.525(3)
C19 C21 1.533(3)
C19 H19A 1.0000
C20 H20D 0.9800
C20 H20F 0.9800
C20 H20E 0.9800
C22 C23 1.529(3)
C22 C27 1.537(3)
C22 H22A 1.0000
C23 C24 1.523(3)
C23 H23C 0.9900
C23 H23D 0.9900
C24 C25 1.519(3)
C24 H24C 0.9900
C24 H24D 0.9900
C25 C26 1.522(3)
C25 H25C 0.9900
C25 H25D 0.9900
C26 C27 1.532(3)
C26 H26D 0.9900
C26 H26C 0.9900
C27 C28 1.553(3)
C27 H27A 1.0000
C28 C31 1.508(3)
C28 C29 1.534(3)
C28 H28A 1.0000
C29 C30 1.532(3)
C29 H29C 0.9900
C29 H29D 0.9900
C30 H30D 0.9800
C30 H30F 0.9800
C30 H30E 0.9800
C32 C33 1.495(3)
C32 H32F 0.9900
C32 H32E 0.9900
C33 C38 1.375(3)
C33 C34 1.384(4)
C34 C35 1.375(4)
C34 H34B 0.9500
C35 C36 1.383(4)
C35 H35B 0.9500
C36 C37 1.355(4)
C36 H36B 0.9500
C37 C38 1.371(4)
C37 H37B 0.9500
C38 H38B 0.9500
O1A C5A 1.343(2)
O1A C4A 1.475(2)
O2A C5A 1.218(2)
O3A C8A 1.232(2)
O4A C18A 1.229(2)
O5A C21A 1.235(2)
O6A C31A 1.202(2)
O7A C31A 1.353(3)
O7A C32A 1.457(2)
N1A C5A 1.355(3)
N1A C6A 1.445(3)
N1A H1A 0.82(2)
N2A C8A 1.338(3)
N2A C9A 1.460(2)
N2A H2A 0.83(2)
N3A C18A 1.346(3)
N3A C19A 1.452(2)
N3A H3A 0.84(2)
N4A C21A 1.329(2)
N4A C22A 1.458(3)
N4A H4A 0.88(2)
C1A C4A 1.517(3)
C1A H1AB 0.9800
C1A H1AC 0.9800
C1A H1AA 0.9800
C2A C4A 1.513(3)
C2A H2AA 0.9800
C2A H2AC 0.9800
C2A H2AB 0.9800
C3A C4A 1.512(3)
C3A H3AA 0.9800
C3A H3AC 0.9800
C3A H3AB 0.9800
C6A C8A 1.523(3)
C6A C7A 1.530(3)
C6A H6A 1.0000
C7A H7AC 0.9800
C7A H7AB 0.9800
C7A H7AA 0.9800
C9A C10A 1.526(3)
C9A C14A 1.542(3)
C9A H9A 1.0000
C10A C11A 1.524(3)
C10A H10B 0.9900
C10A H10A 0.9900
C11A C12A 1.530(3)
C11A H11A 0.9900
C11A H11B 0.9900
C12A C13A 1.527(3)
C12A H12A 0.9900
C12A H12B 0.9900
C13A C14A 1.535(3)
C13A H13A 0.9900
C13A H13B 0.9900
C14A C15A 1.552(3)
C14A H14 1.0000
C15A C18A 1.520(3)
C15A C16A 1.538(3)
C15A H15 1.0000
C16A C17A 1.524(3)
C16A H16B 0.9900
C16A H16A 0.9900
C17A H17B 0.9800
C17A H17A 0.9800
C17A H17C 0.9800
C19A C20A 1.525(3)
C19A C21A 1.532(3)
C19A H19 1.0000
C20A H20A 0.9800
C20A H20C 0.9800
C20A H20B 0.9800
C22A C23A 1.532(3)
C22A C27A 1.535(3)
C22A H22 1.0000
C23A C24A 1.525(3)
C23A H23A 0.9900
C23A H23B 0.9900
C24A C25A 1.521(3)
C24A H24B 0.9900
C24A H24A 0.9900
C25A C26A 1.519(3)
C25A H25B 0.9900
C25A H25A 0.9900
C26A C27A 1.533(3)
C26A H26B 0.9900
C26A H26A 0.9900
C27A C28A 1.551(3)
C27A H27 1.0000
C28A C31A 1.515(3)
C28A C29A 1.531(3)
C28A H28 1.0000
C29A C30A 1.526(3)
C29A H29A 0.9900
C29A H29B 0.9900
C30A H30A 0.9800
C30A H30C 0.9800
C30A H30B 0.9800
C32A C33A 1.502(3)
C32A C33B 1.517(4)
C32A H32A 0.9900
C32A H32B 0.9900
C32A H32C 0.9900
C32A H32D 0.9900
C33A C34A 1.3900
C33A C38A 1.3900
C34A C35A 1.3900
C34A H34 0.9500
C35A C36A 1.3900
C35A H35 0.9500
C36A C37A 1.3900
C36A H36 0.9500
C37A C38A 1.3900
C37A H37 0.9500
C38A H38 0.9500
C33B C34B 1.3900
C33B C38B 1.3900
C34B C35B 1.3900
C34B H34A 0.9500
C35B C36B 1.3900
C35B H35A 0.9500
C36B C37B 1.3900
C36B H36A 0.9500
C37B C38B 1.3900
C37B H37A 0.9500
C38B H38A 0.9500
O1W H1W 0.9584
O1W H2W 0.9584

loop_
_geom_hbond_atom_site_label_D
_geom_hbond_atom_site_label_H
_geom_hbond_atom_site_label_A
_geom_hbond_distance_DH
_geom_hbond_distance_HA
_geom_hbond_distance_DA
_geom_hbond_angle_DHA
_geom_hbond_site_symmetry_A
N2 H2 O5A 0.85(2) 2.06(2) 2.909(2) 177(2) .
N4 H4 O3A 0.90(2) 1.92(2) 2.814(2) 168(2) 4_525
N2A H2A O5 0.83(2) 2.13(2) 2.952(2) 172(2) .
N4A H4A O3 0.88(2) 1.95(2) 2.816(2) 170(2) 4_435
O1W H2W O5 0.96 1.93 2.858(2) 162.1 .
N1 H1 O7A 0.82(2) 2.33(2) 3.121(2) 164(2) 4_535
N3 H3 O2 0.83(2) 2.31(2) 3.135(2) 173(2) .
N3A H3A O2A 0.84(2) 2.27(2) 3.102(2) 170(2) .
O1W H1W O5A 0.96 1.97 2.867(2) 154.1 .
N1A H1A O7 0.82(2) 2.41(2) 3.219(2) 171(2) 4_425

loop_
_geom_torsion_atom_site_label_1
_geom_torsion_atom_site_label_2
_geom_torsion_atom_site_label_3
_geom_torsion_atom_site_label_4
_geom_torsion
C5 O1 C4 C1 -62.0(3)
C5 O1 C4 C3 62.5(3)
C5 O1 C4 C2 -179.26(19)
C4 O1 C5 O2 6.1(3)
C4 O1 C5 N1 -172.75(18)
C6 N1 C5 O2 12.2(3)
C6 N1 C5 O1 -168.94(18)
C5 N1 C6 C8 64.3(2)
C5 N1 C6 C7 -174.62(19)
C9 N2 C8 O3 1.6(3)
C9 N2 C8 C6 -177.30(16)
N1 C6 C8 O3 28.6(2)
C7 C6 C8 O3 -92.0(2)
N1 C6 C8 N2 -152.47(16)
C7 C6 C8 N2 86.9(2)
C8 N2 C9 C10 137.80(18)
C8 N2 C9 C14 -99.3(2)
N2 C9 C10 C11 178.03(17)
C14 C9 C10 C11 55.4(2)
C9 C10 C11 C12 -55.4(3)
C10 C11 C12 C13 56.0(3)
C11 C12 C13 C14 -58.0(2)
N2 C9 C14 C13 -175.02(16)
C10 C9 C14 C13 -54.3(2)
N2 C9 C14 C15 58.9(2)
C10 C9 C14 C15 179.58(16)
C12 C13 C14 C9 56.4(2)
C12 C13 C14 C15 -179.30(16)
C9 C14 C15 C18 -150.29(16)
C13 C14 C15 C18 86.3(2)
C9 C14 C15 C16 85.5(2)
C13 C14 C15 C16 -37.9(2)
C18 C15 C16 C17 61.2(2)
C14 C15 C16 C17 -173.04(17)
C19 N3 C18 O4 -5.8(3)
C19 N3 C18 C15 171.79(16)
C16 C15 C18 O4 61.1(2)
C14 C15 C18 O4 -66.3(2)
C16 C15 C18 N3 -116.49(19)
C14 C15 C18 N3 116.10(19)
C18 N3 C19 C20 -165.70(18)
C18 N3 C19 C21 72.7(2)
C22 N4 C21 O5 -2.1(3)
C22 N4 C21 C19 -179.41(17)
N3 C19 C21 O5 57.9(2)
C20 C19 C21 O5 -63.7(2)
N3 C19 C21 N4 -124.68(18)
C20 C19 C21 N4 113.68(19)
C21 N4 C22 C23 113.0(2)
C21 N4 C22 C27 -125.29(19)
N4 C22 C23 C24 178.48(17)
C27 C22 C23 C24 56.5(2)
C22 C23 C24 C25 -55.3(2)
C23 C24 C25 C26 54.7(3)
C24 C25 C26 C27 -56.6(3)
C25 C26 C27 C22 57.7(2)
C25 C26 C27 C28 -176.19(18)
N4 C22 C27 C26 -178.65(16)
C23 C22 C27 C26 -57.1(2)
N4 C22 C27 C28 55.4(2)
C23 C22 C27 C28 176.93(17)
C26 C27 C28 C31 66.2(2)
C22 C27 C28 C31 -169.32(16)
C26 C27 C28 C29 -58.9(2)
C22 C27 C28 C29 65.6(2)
C31 C28 C29 C30 68.0(2)
C27 C28 C29 C30 -167.67(19)
C32 O7 C31 O6 -2.4(3)
C32 O7 C31 C28 178.49(16)
C29 C28 C31 O6 12.1(3)
C27 C28 C31 O6 -115.2(2)
C29 C28 C31 O7 -168.84(16)
C27 C28 C31 O7 63.8(2)
C31 O7 C32 C33 -112.5(2)
O7 C32 C33 C38 -134.9(2)
O7 C32 C33 C34 44.1(3)
C38 C33 C34 C35 -0.7(4)
C32 C33 C34 C35 -179.7(3)
C33 C34 C35 C36 -0.8(5)
C34 C35 C36 C37 2.1(5)
C35 C36 C37 C38 -1.8(5)
C36 C37 C38 C33 0.2(4)
C34 C33 C38 C37 1.0(4)
C32 C33 C38 C37 -179.9(2)
C5A O1A C4A C3A 59.1(3)
C5A O1A C4A C2A 177.1(2)
C5A O1A C4A C1A -65.9(3)
C4A O1A C5A O2A 6.1(3)
C4A O1A C5A N1A -171.81(18)
C6A N1A C5A O2A 7.3(3)
C6A N1A C5A O1A -174.76(18)
C5A N1A C6A C8A 67.3(2)
C5A N1A C6A C7A -171.71(19)
C9A N2A C8A O3A -2.2(3)
C9A N2A C8A C6A 179.21(16)
N1A C6A C8A O3A 31.1(2)
C7A C6A C8A O3A -89.8(2)
N1A C6A C8A N2A -150.28(16)
C7A C6A C8A N2A 88.8(2)
C8A N2A C9A C10A 136.98(18)
C8A N2A C9A C14A -99.3(2)
N2A C9A C10A C11A 178.37(17)
C14A C9A C10A C11A 55.2(2)
C9A C10A C11A C12A -56.7(2)
C10A C11A C12A C13A 57.8(2)
C11A C12A C13A C14A -58.5(2)
C12A C13A C14A C9A 55.5(2)
C12A C13A C14A C15A 179.86(16)
N2A C9A C14A C13A -175.24(16)
C10A C9A C14A C13A -53.3(2)
N2A C9A C14A C15A 58.5(2)
C10A C9A C14A C15A -179.57(17)
C13A C14A C15A C18A 82.1(2)
C9A C14A C15A C18A -153.96(16)
C13A C14A C15A C16A -41.5(2)
C9A C14A C15A C16A 82.4(2)
C18A C15A C16A C17A 62.1(2)
C14A C15A C16A C17A -172.38(17)
C19A N3A C18A O4A -6.0(3)
C19A N3A C18A C15A 171.07(16)
C16A C15A C18A O4A 64.1(2)
C14A C15A C18A O4A -63.2(2)
C16A C15A C18A N3A -113.01(19)
C14A C15A C18A N3A 119.70(18)
C18A N3A C19A C20A -164.34(17)
C18A N3A C19A C21A 73.6(2)
C22A N4A C21A O5A -3.6(3)
C22A N4A C21A C19A 178.63(17)
N3A C19A C21A O5A 55.8(2)
C20A C19A C21A O5A -66.4(2)
N3A C19A C21A N4A -126.34(18)
C20A C19A C21A N4A 111.47(19)
C21A N4A C22A C23A 111.5(2)
C21A N4A C22A C27A -125.69(19)
N4A C22A C23A C24A 179.13(17)
C27A C22A C23A C24A 56.6(2)
C22A C23A C24A C25A -57.1(2)
C23A C24A C25A C26A 56.6(2)
C24A C25A C26A C27A -56.3(3)
C25A C26A C27A C22A 55.2(2)
C25A C26A C27A C28A -179.99(18)
N4A C22A C27A C26A -176.89(15)
C23A C22A C27A C26A -54.8(2)
N4A C22A C27A C28A 57.7(2)
C23A C22A C27A C28A 179.77(17)
C26A C27A C28A C31A 66.9(2)
C22A C27A C28A C31A -168.94(17)
C26A C27A C28A C29A -57.8(2)
C22A C27A C28A C29A 66.4(2)
C31A C28A C29A C30A 72.9(2)
C27A C28A C29A C30A -162.91(18)
C32A O7A C31A O6A -3.3(3)
C32A O7A C31A C28A 176.56(16)
C29A C28A C31A O6A 17.1(3)
C27A C28A C31A O6A -110.2(2)
C29A C28A C31A O7A -162.73(16)
C27A C28A C31A O7A 70.0(2)
C31A O7A C32A C33A -109.3(2)
C31A O7A C32A C33B -109.4(3)
O7A C32A C33A C34A 62.9(3)
C33B C32A C33A C34A 63(2)
O7A C32A C33A C38A -119.0(2)
C33B C32A C33A C38A -119(2)
C38A C33A C34A C35A 0.0
C32A C33A C34A C35A 178.2(3)
C33A C34A C35A C36A 0.0
C34A C35A C36A C37A 0.0
C35A C36A C37A C38A 0.0
C36A C37A C38A C33A 0.0
C34A C33A C38A C37A 0.0
C32A C33A C38A C37A -178.1(3)
O7A C32A C33B C34B 43.4(4)
C33A C32A C33B C34B -136(3)
O7A C32A C33B C38B -136.83(13)
C33A C32A C33B C38B 44(2)
C38B C33B C34B C35B 0.0
C32A C33B C34B C35B 179.8(5)
C33B C34B C35B C36B 0.0
C34B C35B C36B C37B 0.0
C35B C36B C37B C38B 0.0
C36B C37B C38B C33B 0.0
C34B C33B C38B C37B 0.0
C32A C33B C38B C37B -179.8(5)
